data_7227688
loop_
_publ_author_name
'Hui, Yuan-Feng'
'Kang, Chun-Li'
'Tian, Tao'
'Dang, Song'
'Ai, Jing'
'Liu, Chao'
'Tian, Hong-Rui'
'Sun, Zhong-Ming'
'Gao, Chao-Ying'

_publ_section_title
;
 Metal--organic frameworks constructed from a tetrahedral silicon-based
 linker for selective adsorption of methylene blue
;
_journal_issue 11
_journal_name_full CrystEngComm
_journal_page_first 1564
_journal_paper_doi 10.1039/C6CE02639G
_journal_volume 19
_journal_year 2017
_chemical_formula_moiety 'C14 H10 Cd O5 Si0.5'
_chemical_formula_sum 'C14 H10 Cd O5 Si0.5'
_chemical_formula_weight 384.66
_chemical_name_systematic
;
 ?
;
_space_group_crystal_system monoclinic
_space_group_IT_number 15
_space_group_name_Hall '-C 2yc'
_space_group_name_H-M_alt 'C 1 2/c 1'
_symmetry_space_group_name_Hall '-C 2yc'
_symmetry_space_group_name_H-M 'C 1 2/c 1'
_atom_sites_solution_hydrogens mixed
_audit_creation_date 2016-09-04
_audit_creation_method
;
Olex2 1.2-beta
(compiled 2016.07.26 svn.r3321 for OlexSys, GUI svn.r5221)
;
_audit_update_record
;
2016-09-04 deposited with the CCDC.
2017-02-15 downloaded from the CCDC.
;
_cell_angle_alpha 90
_cell_angle_beta 130.484(3)
_cell_angle_gamma 90
_cell_formula_units_Z 8
_cell_length_a 18.640(3)
_cell_length_b 22.795(4)
_cell_length_c 13.281(2)
_cell_measurement_reflns_used 3040
_cell_measurement_temperature 296(2)
_cell_measurement_theta_max 23.590
_cell_measurement_theta_min 2.695
_cell_volume 4292.1(12)
_computing_cell_refinement 'SAINT v8.34A (Bruker, 2013)'
_computing_data_reduction 'SAINT v8.34A (Bruker, 2013)'
_computing_molecular_graphics 'Olex2 (Dolomanov et al., 2009)'
_computing_publication_material 'Olex2 (Dolomanov et al., 2009)'
_computing_structure_refinement 'XL (Sheldrick, 2008)'
_diffrn_ambient_temperature 296.15
_diffrn_measured_fraction_theta_full 0.982
_diffrn_measured_fraction_theta_max 0.993
_diffrn_measurement_device_type 'Bruken APEX-II CCD'
_diffrn_radiation_type MoK\a
_diffrn_radiation_wavelength 0.71073
_diffrn_reflns_av_R_equivalents 0.0381
_diffrn_reflns_av_unetI/netI 0.0396
_diffrn_reflns_Laue_measured_fraction_full 0.982
_diffrn_reflns_Laue_measured_fraction_max 0.993
_diffrn_reflns_limit_h_max 12
_diffrn_reflns_limit_h_min -22
_diffrn_reflns_limit_k_max 26
_diffrn_reflns_limit_k_min -27
_diffrn_reflns_limit_l_max 15
_diffrn_reflns_limit_l_min -15
_diffrn_reflns_number 12433
_diffrn_reflns_point_group_measured_fraction_full 0.982
_diffrn_reflns_point_group_measured_fraction_max 0.993
_diffrn_reflns_theta_full 25.242
_diffrn_reflns_theta_max 25.152
_diffrn_reflns_theta_min 1.692
_exptl_absorpt_coefficient_mu 1.056
_exptl_absorpt_correction_T_max 0.7452
_exptl_absorpt_correction_T_min 0.6750
_exptl_absorpt_correction_type multi-scan
_exptl_absorpt_process_details
;
SADABS-2012/1 (Bruker,2012) was used for absorption correction.
wR2(int) was 0.0650 before and 0.0455 after correction.
The Ratio of minimum to maximum transmission is 0.9058.
The \l/2 correction factor is 0.0015.
;
_exptl_crystal_colour colourless
_exptl_crystal_density_diffrn 1.191
_exptl_crystal_description block
_exptl_crystal_F_000 1512
_refine_diff_density_max 0.332
_refine_diff_density_min -0.324
_refine_diff_density_rms 0.053
_refine_ls_extinction_method none
_refine_ls_goodness_of_fit_ref 0.948
_refine_ls_hydrogen_treatment constr
_refine_ls_matrix_type full
_refine_ls_number_parameters 189
_refine_ls_number_reflns 3826
_refine_ls_number_restraints 0
_refine_ls_restrained_S_all 0.948
_refine_ls_R_factor_all 0.0300
_refine_ls_R_factor_gt 0.0239
_refine_ls_shift/su_max 0.001
_refine_ls_shift/su_mean 0.000
_refine_ls_structure_factor_coef Fsqd
_refine_ls_weighting_details 'w=1/[\s^2^(Fo^2^)+(0.0210P)^2^] where P=(Fo^2^+2Fc^2^)/3'
_refine_ls_weighting_scheme calc
_refine_ls_wR_factor_gt 0.0514
_refine_ls_wR_factor_ref 0.0529
_reflns_Friedel_coverage 0.000
_reflns_number_gt 3134
_reflns_number_total 3826
_reflns_threshold_expression 'I > 2\s(I)'
_cod_data_source_file c6ce02639g2.cif
_cod_data_source_block 1_Cd
_cod_depositor_comments 'Adding full bibliography for 7227687--7227689.cif.'
_cod_original_cell_volume 4292.1(13)
_cod_original_formula_sum 'C14 H10 Cd O5 Si0.50'
_cod_database_code 7227688
_shelxl_version_number 2014-3
_shelx_space_group_comment
;
The symmetry employed for this shelxl refinement is uniquely defined
by the following loop, which should always be used as a source of
symmetry information in preference to the above space-group names.
They are only intended as comments.
;
_olex2_refinement_description
;
1. Fixed Uiso
 At 1.2 times of:
  All C(H) groups
 At 1.5 times of:
  All O(H,H) groups
2.a Rotating group:
 O1W(H1WA,H1WB)
2.b Aromatic/amide H refined with riding coordinates:
 C3(H3), C4(H4), C6(H6), C7(H7), C10(H10), C11(H11), C13(H13), C14(H14)
;
_olex2_submission_special_instructions 'No special instructions were received'

loop_
_space_group_symop_operation_xyz
'x, y, z'
'-x, y, -z+1/2'
'x+1/2, y+1/2, z'
'-x+1/2, y+1/2, -z+1/2'
'-x, -y, -z'
'x, -y, z-1/2'
'-x+1/2, -y+1/2, -z'
'x+1/2, -y+1/2, z-1/2'

loop_
_atom_site_label
_atom_site_type_symbol
_atom_site_fract_x
_atom_site_fract_y
_atom_site_fract_z
_atom_site_U_iso_or_equiv
_atom_site_adp_type
_atom_site_occupancy
_atom_site_site_symmetry_order
_atom_site_calc_flag
_atom_site_refinement_flags_posn
_atom_site_refinement_flags_adp
_atom_site_refinement_flags_occupancy
Cd1 Cd 0.5000 0.18380(2) 0.2500 0.03245(8) Uani 1 2 d S T P
Cd2 Cd 0.7500 0.2500 0.5000 0.03645(9) Uani 1 2 d S T P
Si1 Si 0.5000 0.45157(4) 0.7500 0.0303(2) Uani 1 2 d S T P
O1 O 0.61406(13) 0.29186(7) 0.43245(18) 0.0456(5) Uani 1 1 d . . .
O2 O 0.48931(12) 0.24194(7) 0.37257(17) 0.0432(4) Uani 1 1 d . . .
O3 O 0.83997(12) 0.66566(7) 1.06393(18) 0.0469(5) Uani 1 1 d . . .
O4 O 0.90850(15) 0.60340(8) 1.2272(2) 0.0638(6) Uani 1 1 d . . .
O1W O 0.79860(16) 0.24212(10) 0.7032(2) 0.0756(7) Uani 1 1 d . . .
H1WA H 0.7686 0.2667 0.7139 0.113 Uiso 1 1 d GR . .
H1WB H 0.8583 0.2499 0.7611 0.113 Uiso 1 1 d GR . .
C1 C 0.54750(18) 0.28380(10) 0.4317(2) 0.0356(6) Uani 1 1 d . . .
C2 C 0.53359(17) 0.32572(9) 0.5047(2) 0.0321(6) Uani 1 1 d . . .
C3 C 0.5849(2) 0.37666(11) 0.5560(3) 0.0502(7) Uani 1 1 d . . .
H3 H 0.6269 0.3858 0.5428 0.060 Uiso 1 1 calc R . .
C4 C 0.5747(2) 0.41457(11) 0.6271(3) 0.0505(8) Uani 1 1 d . . .
H4 H 0.6102 0.4488 0.6610 0.061 Uiso 1 1 calc R . .
C5 C 0.51317(17) 0.40309(9) 0.6495(2) 0.0313(5) Uani 1 1 d . . .
C6 C 0.4610(2) 0.35192(11) 0.5943(3) 0.0501(7) Uani 1 1 d . . .
H6 H 0.4180 0.3429 0.6059 0.060 Uiso 1 1 calc R . .
C7 C 0.4705(2) 0.31406(11) 0.5231(3) 0.0490(7) Uani 1 1 d . . .
H7 H 0.4339 0.2802 0.4870 0.059 Uiso 1 1 calc R . .
C8 C 0.84069(19) 0.61697(11) 1.1114(3) 0.0425(6) Uani 1 1 d . . .
C9 C 0.75911(17) 0.57616(10) 1.0238(3) 0.0367(6) Uani 1 1 d . . .
C10 C 0.69192(19) 0.58711(10) 0.8904(3) 0.0401(6) Uani 1 1 d . . .
H10 H 0.6976 0.6198 0.8540 0.048 Uiso 1 1 calc R . .
C11 C 0.61556(18) 0.54957(10) 0.8097(3) 0.0414(6) Uani 1 1 d . . .
H11 H 0.5703 0.5576 0.7197 0.050 Uiso 1 1 calc R . .
C12 C 0.60558(17) 0.49980(9) 0.8616(2) 0.0316(6) Uani 1 1 d . . .
C13 C 0.67544(19) 0.48986(10) 0.9958(3) 0.0436(7) Uani 1 1 d . . .
H13 H 0.6709 0.4570 1.0329 0.052 Uiso 1 1 calc R . .
C14 C 0.75133(19) 0.52668(10) 1.0762(3) 0.0459(7) Uani 1 1 d . . .
H14 H 0.7974 0.5183 1.1660 0.055 Uiso 1 1 calc R . .

loop_
_atom_site_aniso_label
_atom_site_aniso_U_11
_atom_site_aniso_U_22
_atom_site_aniso_U_33
_atom_site_aniso_U_23
_atom_site_aniso_U_13
_atom_site_aniso_U_12
Cd1 0.02727(15) 0.02908(14) 0.03192(15) 0.000 0.01516(13) 0.000
Cd2 0.02702(15) 0.03946(16) 0.03669(17) -0.00365(11) 0.01793(14) -0.00023(11)
Si1 0.0300(5) 0.0244(5) 0.0341(6) 0.000 0.0198(5) 0.000
O1 0.0451(12) 0.0399(10) 0.0622(13) 0.0000(9) 0.0394(11) 0.0072(9)
O2 0.0413(11) 0.0419(10) 0.0417(11) -0.0117(8) 0.0249(10) -0.0038(9)
O3 0.0376(11) 0.0312(9) 0.0599(13) -0.0007(8) 0.0263(11) -0.0051(8)
O4 0.0454(13) 0.0505(12) 0.0535(14) -0.0016(10) 0.0135(12) -0.0160(10)
O1W 0.0453(14) 0.129(2) 0.0439(13) -0.0051(13) 0.0251(12) -0.0037(14)
C1 0.0350(15) 0.0332(14) 0.0312(15) 0.0038(11) 0.0181(14) 0.0080(12)
C2 0.0296(14) 0.0312(13) 0.0327(14) -0.0012(11) 0.0190(13) 0.0025(11)
C3 0.061(2) 0.0455(16) 0.071(2) -0.0152(14) 0.0549(19) -0.0150(14)
C4 0.062(2) 0.0365(15) 0.073(2) -0.0184(14) 0.053(2) -0.0182(14)
C5 0.0310(14) 0.0255(12) 0.0354(14) 0.0016(10) 0.0207(13) 0.0010(10)
C6 0.0536(19) 0.0511(17) 0.068(2) -0.0194(15) 0.0494(18) -0.0167(14)
C7 0.0534(18) 0.0413(15) 0.0659(19) -0.0221(14) 0.0447(18) -0.0190(13)
C8 0.0380(17) 0.0331(14) 0.0518(18) -0.0071(13) 0.0272(16) -0.0030(13)
C9 0.0328(15) 0.0290(14) 0.0417(17) -0.0061(11) 0.0213(15) -0.0041(11)
C10 0.0440(17) 0.0280(13) 0.0465(17) 0.0001(12) 0.0286(16) -0.0056(12)
C11 0.0410(17) 0.0377(14) 0.0343(15) -0.0032(12) 0.0195(14) -0.0064(12)
C12 0.0342(15) 0.0246(12) 0.0385(15) -0.0031(10) 0.0247(14) -0.0020(10)
C13 0.0454(18) 0.0280(13) 0.0455(17) 0.0048(12) 0.0241(16) -0.0057(12)
C14 0.0386(17) 0.0375(15) 0.0370(16) 0.0046(12) 0.0135(14) -0.0028(12)

loop_
_atom_type_symbol
_atom_type_description
_atom_type_scat_dispersion_real
_atom_type_scat_dispersion_imag
_atom_type_scat_source
C C 0.0033 0.0016 'International Tables Vol C Tables 4.2.6.8 and 6.1.1.4'
H H 0.0000 0.0000 'International Tables Vol C Tables 4.2.6.8 and 6.1.1.4'
O O 0.0106 0.0060 'International Tables Vol C Tables 4.2.6.8 and 6.1.1.4'
Si Si 0.0817 0.0704 'International Tables Vol C Tables 4.2.6.8 and 6.1.1.4'
Cd Cd -0.8075 1.2024 'International Tables Vol C Tables 4.2.6.8 and 6.1.1.4'

loop_
_geom_angle_atom_site_label_1
_geom_angle_atom_site_label_2
_geom_angle_atom_site_label_3
_geom_angle
_geom_angle_site_symmetry_1
_geom_angle_site_symmetry_3
O2 Cd1 O2 106.16(9) . 2_655
O2 Cd1 O3 89.48(6) 2_655 3_444
O2 Cd1 O3 102.65(6) 2_655 4_646
O2 Cd1 O3 102.65(6) . 3_444
O2 Cd1 O3 89.48(6) . 4_646
O2 Cd1 O4 140.15(7) 2_655 3_444
O2 Cd1 O4 98.94(7) 2_655 4_646
O2 Cd1 O4 140.15(7) . 4_646
O2 Cd1 O4 98.94(7) . 3_444
O2 Cd1 C8 114.70(8) 2_655 3_444
O2 Cd1 C8 104.68(7) 2_655 4_646
O2 Cd1 C8 114.70(8) . 4_646
O2 Cd1 C8 104.68(7) . 3_444
O3 Cd1 O3 159.88(8) 3_444 4_646
O3 Cd1 O4 54.61(6) 4_646 4_646
O3 Cd1 O4 108.11(7) 3_444 4_646
O3 Cd1 O4 108.11(7) 4_646 3_444
O3 Cd1 O4 54.61(6) 3_444 3_444
O3 Cd1 C8 133.58(8) 4_646 3_444
O3 Cd1 C8 27.80(7) 3_444 3_444
O3 Cd1 C8 133.58(8) 3_444 4_646
O3 Cd1 C8 27.80(7) 4_646 4_646
O4 Cd1 O4 79.59(10) 3_444 4_646
O4 Cd1 C8 91.84(7) 4_646 3_444
O4 Cd1 C8 91.84(7) 3_444 4_646
O4 Cd1 C8 27.03(7) 3_444 3_444
O4 Cd1 C8 27.03(7) 4_646 4_646
C8 Cd1 C8 112.05(11) 3_444 4_646
O1 Cd2 O1 180.0 . 7_656
O1 Cd2 O3 98.75(6) . 6_565
O1 Cd2 O3 98.75(6) 7_656 4_646
O1 Cd2 O3 81.25(6) . 4_646
O1 Cd2 O3 81.25(6) 7_656 6_565
O3 Cd2 O3 180.00(4) 4_646 6_565
O1W Cd2 O1 90.90(7) . 7_656
O1W Cd2 O1 89.10(7) . .
O1W Cd2 O1 89.10(7) 7_656 7_656
O1W Cd2 O1 90.90(7) 7_656 .
O1W Cd2 O3 90.30(7) . 4_646
O1W Cd2 O3 89.70(7) . 6_565
O1W Cd2 O3 89.70(7) 7_656 4_646
O1W Cd2 O3 90.30(7) 7_656 6_565
O1W Cd2 O1W 180.0 . 7_656
C5 Si1 C5 107.43(14) 2_656 .
C5 Si1 C12 109.93(10) . 2_656
C5 Si1 C12 109.92(10) 2_656 .
C5 Si1 C12 110.83(10) . .
C5 Si1 C12 110.83(10) 2_656 2_656
C12 Si1 C12 107.91(15) . 2_656
C1 O1 Cd2 141.98(16) . .
C1 O2 Cd1 117.37(16) . .
Cd2 O3 Cd1 111.03(7) 4_656 3_556
C8 O3 Cd1 91.97(16) . 3_556
C8 O3 Cd2 132.62(16) . 4_656
C8 O4 Cd1 91.98(16) . 3_556
O1 C1 O2 124.3(2) . .
O1 C1 C2 119.3(2) . .
O2 C1 C2 116.4(2) . .
C3 C2 C1 120.2(2) . .
C3 C2 C7 118.5(2) . .
C7 C2 C1 121.3(2) . .
C2 C3 C4 120.5(2) . .
C3 C4 C5 122.0(2) . .
C4 C5 Si1 123.59(18) . .
C4 C5 C6 116.2(2) . .
C6 C5 Si1 120.22(18) . .
C7 C6 C5 122.1(2) . .
C2 C7 C6 120.6(2) . .
O3 C8 Cd1 60.23(13) . 3_556
O3 C8 C9 118.7(2) . .
O4 C8 Cd1 60.99(14) . 3_556
O4 C8 O3 120.5(2) . .
O4 C8 C9 120.9(2) . .
C9 C8 Cd1 170.17(18) . 3_556
C10 C9 C8 120.4(2) . .
C10 C9 C14 119.5(2) . .
C14 C9 C8 120.2(2) . .
C9 C10 C11 120.2(2) . .
C10 C11 C12 121.1(2) . .
C11 C12 Si1 119.61(19) . .
C13 C12 Si1 123.49(17) . .
C13 C12 C11 116.9(2) . .
C14 C13 C12 122.4(2) . .
C13 C14 C9 119.9(2) . .

loop_
_geom_bond_atom_site_label_1
_geom_bond_atom_site_label_2
_geom_bond_distance
_geom_bond_site_symmetry_2
Cd1 O2 2.2063(16) .
Cd1 O2 2.2064(16) 2_655
Cd1 O3 2.3673(18) 3_444
Cd1 O3 2.3673(18) 4_646
Cd1 O4 2.3851(18) 3_444
Cd1 O4 2.3851(18) 4_646
Cd1 C8 2.726(3) 4_646
Cd1 C8 2.726(3) 3_444
Cd2 O1 2.2770(17) .
Cd2 O1 2.2770(17) 7_656
Cd2 O3 2.3197(17) 6_565
Cd2 O3 2.3197(17) 4_646
Cd2 O1W 2.228(2) .
Cd2 O1W 2.228(2) 7_656
Si1 C5 1.868(2) 2_656
Si1 C5 1.868(2) .
Si1 C12 1.868(2) 2_656
Si1 C12 1.868(2) .
O1 C1 1.248(3) .
O2 C1 1.264(3) .
O3 Cd1 2.3673(18) 3_556
O3 Cd2 2.3196(17) 4_656
O3 C8 1.272(3) .
O4 Cd1 2.3851(18) 3_556
O4 C8 1.239(3) .
C1 C2 1.499(3) .
C2 C3 1.372(3) .
C2 C7 1.373(3) .
C3 C4 1.382(3) .
C4 C5 1.384(3) .
C5 C6 1.385(3) .
C6 C7 1.375(3) .
C8 Cd1 2.726(3) 3_556
C8 C9 1.495(3) .
C9 C10 1.374(3) .
C9 C14 1.382(3) .
C10 C11 1.388(3) .
C11 C12 1.401(3) .
C12 C13 1.382(3) .
C13 C14 1.373(3) .
